data_7225199
loop_
_publ_author_name
'Veerakanellore, Giri Babu'
'Captain, Burjor'
'Ramamurthy, V.'

_publ_section_title
;
 Solid-state photochemistry of cis-cinnamic acids: a competition between
 [2 + 2] addition and cis--trans isomerization
;
_journal_issue 25
_journal_name_full CrystEngComm
_journal_page_first 4708
_journal_paper_doi 10.1039/C6CE00682E
_journal_volume 18
_journal_year 2016
_chemical_formula_sum 'C12 H12 O3'
_chemical_formula_weight 204.22
_space_group_crystal_system triclinic
_space_group_IT_number 2
_space_group_name_Hall '-P 1'
_space_group_name_H-M_alt 'P -1'
_symmetry_space_group_name_Hall '-P 1'
_symmetry_space_group_name_H-M 'P -1'
_atom_sites_solution_hydrogens geom
_audit_creation_method SHELXL-2014/7
_audit_update_record
;
2016-03-10 deposited with the CCDC.
2016-05-11 downloaded from the CCDC.
;
_cell_angle_alpha 71.8220(10)
_cell_angle_beta 84.9210(10)
_cell_angle_gamma 64.4150(10)
_cell_formula_units_Z 2
_cell_length_a 7.7380(6)
_cell_length_b 8.1099(6)
_cell_length_c 10.0048(8)
_cell_measurement_reflns_used 2286
_cell_measurement_temperature 296(2)
_cell_measurement_theta_max 27.90
_cell_measurement_theta_min 2.92
_cell_volume 537.24(7)
_computing_cell_refinement 'SAINT+  V8.34A (Bruker, 2015)'
_computing_data_collection 'APEX2 v2.2-0 (Bruker, 2007)'
_computing_data_reduction 'SAINT+  V8.34A (Bruker, 2015)'
_computing_molecular_graphics 'XSHELL v6.3.1 (Bruker, 2004)'
_computing_publication_material 'XCIF v2014/2 (Bruker, 2014)'
_computing_structure_refinement 'SHELXL-2014/7 (Sheldrick, 2014)'
_computing_structure_solution 'SHELXS/SHELXTL V6.14 (Bruker, 2015)'
_diffrn_ambient_temperature 296(2)
_diffrn_measured_fraction_theta_full 1.000
_diffrn_measured_fraction_theta_max 1.000
_diffrn_measurement_device_type 'Bruker SMART APEX2 CCD diffractometer'
_diffrn_measurement_method 'omega scans'
_diffrn_radiation_type MoK\a
_diffrn_radiation_wavelength 0.71073
_diffrn_reflns_av_R_equivalents 0.0190
_diffrn_reflns_av_unetI/netI 0.0163
_diffrn_reflns_Laue_measured_fraction_full 1.000
_diffrn_reflns_Laue_measured_fraction_max 1.000
_diffrn_reflns_limit_h_max 9
_diffrn_reflns_limit_h_min -9
_diffrn_reflns_limit_k_max 9
_diffrn_reflns_limit_k_min -9
_diffrn_reflns_limit_l_max 11
_diffrn_reflns_limit_l_min -11
_diffrn_reflns_number 5904
_diffrn_reflns_point_group_measured_fraction_full 1.000
_diffrn_reflns_point_group_measured_fraction_max 1.000
_diffrn_reflns_theta_full 24.999
_diffrn_reflns_theta_max 24.999
_diffrn_reflns_theta_min 2.146
_exptl_absorpt_coefficient_mu 0.090
_exptl_absorpt_correction_T_max 0.7461
_exptl_absorpt_correction_T_min 0.6867
_exptl_absorpt_correction_type multi-scan
_exptl_absorpt_process_details '(SADABS 2014/5 Bruker)'
_exptl_crystal_colour colourless
_exptl_crystal_density_diffrn 1.262
_exptl_crystal_description plate
_exptl_crystal_F_000 216
_exptl_crystal_size_max 0.500
_exptl_crystal_size_mid 0.320
_exptl_crystal_size_min 0.060
_refine_diff_density_max 0.369
_refine_diff_density_min -0.293
_refine_diff_density_rms 0.050
_refine_ls_extinction_coef 0.072(15)
_refine_ls_extinction_expression Fc^*^=kFc[1+0.001xFc^2^\l^3^/sin(2\q)]^-1/4^
_refine_ls_extinction_method 'SHELXL-2014/7 (Sheldrick 2014'
_refine_ls_goodness_of_fit_ref 1.062
_refine_ls_hydrogen_treatment constr
_refine_ls_matrix_type full
_refine_ls_number_parameters 138
_refine_ls_number_reflns 1889
_refine_ls_number_restraints 0
_refine_ls_restrained_S_all 1.062
_refine_ls_R_factor_all 0.0719
_refine_ls_R_factor_gt 0.0617
_refine_ls_shift/su_max 0.000
_refine_ls_shift/su_mean 0.000
_refine_ls_structure_factor_coef Fsqd
_refine_ls_weighting_details 'w=1/[\s^2^(Fo^2^)+(0.0857P)^2^+0.1812P] where P=(Fo^2^+2Fc^2^)/3'
_refine_ls_weighting_scheme calc
_refine_ls_wR_factor_gt 0.1697
_refine_ls_wR_factor_ref 0.1813
_reflns_Friedel_coverage 0.000
_reflns_number_gt 1521
_reflns_number_total 1889
_reflns_threshold_expression 'I > 2\s(I)'
_cod_data_source_file c6ce00682e2.cif
_cod_data_source_block collect_0m
_cod_depositor_comments
;
The following automatic conversions were performed:

'_exptl_absorpt_correction_type' value 'Multi-scan' changed to
'multi-scan' according to
/usr/data/users/saulius/crontab/automatic-downloads/rss-feeds/RSC/lib/dictionaries/cif_core.dic
dictionary named 'cif_core.dic' version 2.4.2 from 2011-04-26.

Automatic conversion script
Id: cif_fix_values 4268 2015-11-12 08:31:59Z antanas 

 Adding full bibliography for 7225194--7225202.cif.
;
_cod_database_code 7225199
_shelx_shelxl_version_number 2014/7
_shelx_space_group_comment
; 
The symmetry employed for this shelxl refinement is uniquely defined 
by the following loop, which should always be used as a source of 
symmetry information in preference to the above space-group names. 
They are only intended as comments. 
;
_shelx_estimated_absorpt_t_min 0.956
_shelx_estimated_absorpt_t_max 0.995

loop_
_space_group_symop_operation_xyz
'x, y, z'
'-x, -y, -z'

loop_
_atom_site_label
_atom_site_type_symbol
_atom_site_fract_x
_atom_site_fract_y
_atom_site_fract_z
_atom_site_U_iso_or_equiv
_atom_site_adp_type
_atom_site_occupancy
_atom_site_site_symmetry_order
_atom_site_calc_flag
_atom_site_refinement_flags_posn
_atom_site_refinement_flags_adp
O1 O -0.3202(2) 0.9906(2) 0.09438(19) 0.0796(6) Uani 1 1 d . .
O2 O -0.3077(3) 0.7996(3) -0.0285(2) 0.0839(6) Uani 1 1 d . .
H2 H -0.4229 0.8706 -0.0404 0.126 Uiso 1 1 calc R U
O3 O 0.2542(2) 0.8779(2) 0.3203(2) 0.0809(6) Uani 1 1 d . .
C1 C 0.2808(3) 0.6574(3) 0.2052(2) 0.0602(6) Uani 1 1 d . .
C2 C 0.3944(4) 0.4922(3) 0.1674(3) 0.0734(7) Uani 1 1 d . .
H2A H 0.3385 0.4508 0.1138 0.088 Uiso 1 1 calc R U
C3 C 0.5853(4) 0.3896(4) 0.2069(3) 0.0840(8) Uani 1 1 d . .
H3 H 0.6579 0.2802 0.1802 0.101 Uiso 1 1 calc R U
C4 C 0.6686(4) 0.4488(4) 0.2857(3) 0.0875(8) Uani 1 1 d . .
H4 H 0.7985 0.3787 0.3128 0.105 Uiso 1 1 calc R U
C5 C 0.5634(4) 0.6107(4) 0.3255(3) 0.0782(7) Uani 1 1 d . .
H5 H 0.6219 0.6497 0.3791 0.094 Uiso 1 1 calc R U
C6 C 0.3690(3) 0.7160(3) 0.2855(2) 0.0627(6) Uani 1 1 d . .
C7 C 0.0772(3) 0.7679(3) 0.1625(2) 0.0627(6) Uani 1 1 d . .
H7 H 0.0124 0.8769 0.1911 0.075 Uiso 1 1 calc R U
C8 C -0.0249(4) 0.7295(3) 0.0876(3) 0.0704(7) Uani 1 1 d . .
H8 H 0.0360 0.6214 0.0574 0.084 Uiso 1 1 calc R U
C9 C -0.2290(4) 0.8492(3) 0.0501(2) 0.0664(6) Uani 1 1 d . .
C10 C 0.3417(3) 0.9505(4) 0.3947(3) 0.0786(7) Uani 1 1 d . .
H10A H 0.4420 0.9770 0.3405 0.094 Uiso 1 1 calc R U
H10B H 0.3986 0.8562 0.4848 0.094 Uiso 1 1 calc R U
C11 C 0.1956(5) 1.1241(7) 0.4160(7) 0.177(3) Uani 1 1 d . .
H11 H 0.1080 1.1861 0.3388 0.212 Uiso 1 1 calc R U
C12 C 0.1479(5) 1.2110(7) 0.4879(5) 0.1431(18) Uani 1 1 d . .
H12A H 0.2187 1.1708 0.5716 0.172 Uiso 1 1 calc R U
H12B H 0.0366 1.3251 0.4653 0.172 Uiso 1 1 calc R U

loop_
_atom_site_aniso_label
_atom_site_aniso_U_11
_atom_site_aniso_U_22
_atom_site_aniso_U_33
_atom_site_aniso_U_23
_atom_site_aniso_U_13
_atom_site_aniso_U_12
O1 0.0755(11) 0.0789(11) 0.0990(13) -0.0467(10) -0.0124(9) -0.0295(9)
O2 0.0775(11) 0.0952(13) 0.0981(13) -0.0513(11) -0.0161(10) -0.0350(10)
O3 0.0573(9) 0.0850(11) 0.1168(14) -0.0598(10) -0.0120(9) -0.0222(8)
C1 0.0633(13) 0.0595(12) 0.0634(12) -0.0217(10) -0.0008(10) -0.0283(10)
C2 0.0819(16) 0.0667(14) 0.0776(15) -0.0312(12) -0.0028(12) -0.0295(12)
C3 0.0782(17) 0.0695(15) 0.0971(19) -0.0375(14) -0.0016(14) -0.0156(13)
C4 0.0642(15) 0.0820(17) 0.103(2) -0.0338(15) -0.0090(14) -0.0125(13)
C5 0.0631(14) 0.0833(16) 0.0908(17) -0.0364(14) -0.0104(12) -0.0242(12)
C6 0.0592(12) 0.0631(13) 0.0703(13) -0.0273(10) -0.0015(10) -0.0245(10)
C7 0.0661(13) 0.0615(12) 0.0681(13) -0.0255(10) -0.0032(10) -0.0288(11)
C8 0.0721(15) 0.0692(14) 0.0822(15) -0.0353(12) -0.0069(12) -0.0306(12)
C9 0.0739(14) 0.0695(14) 0.0701(14) -0.0271(11) -0.0064(11) -0.0375(12)
C10 0.0629(14) 0.0875(17) 0.1011(18) -0.0489(15) -0.0113(12) -0.0296(12)
C11 0.077(2) 0.176(4) 0.323(6) -0.194(5) -0.055(3) -0.001(2)
C12 0.081(2) 0.191(4) 0.196(4) -0.144(4) -0.014(2) -0.030(2)

loop_
_atom_type_symbol
_atom_type_description
_atom_type_scat_dispersion_real
_atom_type_scat_dispersion_imag
_atom_type_scat_source
C C 0.0033 0.0016 'International Tables Vol C Tables 4.2.6.8 and 6.1.1.4'
H H 0.0000 0.0000 'International Tables Vol C Tables 4.2.6.8 and 6.1.1.4'
O O 0.0106 0.0060 'International Tables Vol C Tables 4.2.6.8 and 6.1.1.4'

loop_
_geom_angle_atom_site_label_1
_geom_angle_atom_site_label_2
_geom_angle_atom_site_label_3
_geom_angle
C6 O3 C10 118.05(18)
C2 C1 C6 117.7(2)
C2 C1 C7 122.0(2)
C6 C1 C7 120.3(2)
C3 C2 C1 121.8(2)
C4 C3 C2 119.6(2)
C3 C4 C5 120.9(2)
C4 C5 C6 119.8(2)
O3 C6 C5 123.6(2)
O3 C6 C1 116.2(2)
C5 C6 C1 120.1(2)
C8 C7 C1 126.9(2)
C7 C8 C9 122.9(2)
O1 C9 O2 122.8(2)
O1 C9 C8 121.12(19)
O2 C9 C8 116.1(2)
O3 C10 C11 108.3(2)
C12 C11 C10 144.2(5)

loop_
_geom_bond_atom_site_label_1
_geom_bond_atom_site_label_2
_geom_bond_distance
O1 C9 1.254(3)
O2 C9 1.283(2)
O3 C6 1.363(3)
O3 C10 1.437(3)
C1 C2 1.397(3)
C1 C6 1.397(3)
C1 C7 1.459(3)
C2 C3 1.366(4)
C3 C4 1.365(4)
C4 C5 1.376(4)
C5 C6 1.392(3)
C7 C8 1.321(3)
C8 C9 1.460(3)
C10 C11 1.440(4)
C11 C12 1.093(5)
